data_1549346
loop_
_publ_author_name
'El Foujji, Laila'
'Sebhaoui, Jihad'
'El Bakri, Youness'
'El Ghayati, L'houssaine'
'Essassi, El Mokhtar'
'Mague, Joel T.'

_publ_section_title
;
 (3<i>R</i>,4<i>Z</i>)-1,3-Diethyl-4-(2-oxopropylidene)-2,3,4,5-tetrahydro-1<i>H</i>-1,5-benzodiazepin-2-one
;
_journal_coeditor_code HB4224
_journal_issue 4
_journal_name_full IUCrData
_journal_page_first x180515
_journal_paper_doi 10.1107/S2414314618005151
_journal_volume 3
_journal_year 2018
_chemical_formula_iupac 'C16 H20 N2 O2'
_chemical_formula_moiety 'C16 H20 N2 O2'
_chemical_formula_sum 'C16 H20 N2 O2'
_chemical_formula_weight 272.34
_chemical_name_systematic
(3<i>R</i>,4<i>Z</i>)-1,3-Diethyl-4-(2-oxopropylidene)-2,3,4,5-tetrahydro-1<i>H</i>-1,5-benzodiazepin-2-one
_space_group_crystal_system triclinic
_space_group_IT_number 2
_space_group_name_Hall '-P 1'
_space_group_name_H-M_alt 'P -1'
_symmetry_space_group_name_Hall '-P 1'
_symmetry_space_group_name_H-M 'P -1'
_atom_sites_solution_hydrogens difmap
_atom_sites_solution_primary direct
_atom_sites_solution_secondary difmap
_audit_creation_method SHELXL-2018/1
_cell_angle_alpha 98.4810(10)
_cell_angle_beta 96.4120(10)
_cell_angle_gamma 106.7720(10)
_cell_formula_units_Z 2
_cell_length_a 8.8546(2)
_cell_length_b 8.9841(2)
_cell_length_c 9.5523(2)
_cell_measurement_reflns_used 4659
_cell_measurement_temperature 150(2)
_cell_measurement_theta_max 72.3567
_cell_measurement_theta_min 5.2364
_cell_volume 710.00(3)
_computing_cell_refinement
;
<i>SAINT</i> (Bruker, 2016)
;
_computing_data_collection
;
<i>APEX3</i> (Bruker, 2016)
;
_computing_data_reduction
;
<i>SAINT</i>  (Bruker, 2016)
;
_computing_molecular_graphics
;
<i>DIAMOND</i> (Brandenburg & Putz, 2012)
;
_computing_publication_material
;
<i>SHELXTL</i> (Sheldrick, 2008)
;
_computing_structure_refinement
;
<i>SHELXL2018</i> (Sheldrick, 2015<i>b</i>)
;
_computing_structure_solution
;
<i>SHELXT</i> (Sheldrick, 2015<i>a</i>)
;
_diffrn_ambient_temperature 150(2)
_diffrn_detector_area_resol_mean 10.4167
_diffrn_measured_fraction_theta_full 0.956
_diffrn_measured_fraction_theta_max 0.933
_diffrn_measurement_device_type 'Bruker D8 VENTURE PHOTON 100 CMOS'
_diffrn_measurement_method '\w scans'
_diffrn_radiation_monochromator mirror
_diffrn_radiation_type CuK\a
_diffrn_radiation_wavelength 1.54178
_diffrn_reflns_av_R_equivalents 0.0231
_diffrn_reflns_limit_h_max 10
_diffrn_reflns_limit_h_min -10
_diffrn_reflns_limit_k_max 10
_diffrn_reflns_limit_k_min -11
_diffrn_reflns_limit_l_max 11
_diffrn_reflns_limit_l_min -11
_diffrn_reflns_number 5416
_diffrn_reflns_theta_full 68.000
_diffrn_reflns_theta_max 72.350
_diffrn_reflns_theta_min 5.236
_exptl_absorpt_coefficient_mu 0.678
_exptl_absorpt_correction_T_max 0.96
_exptl_absorpt_correction_T_min 0.88
_exptl_absorpt_correction_type multi-scan
_exptl_absorpt_process_details
;
(<i>SADABS</i>; Krause <i>et al.</i>, 2015)
;
_exptl_crystal_colour colourless
_exptl_crystal_density_diffrn 1.274
_exptl_crystal_density_method 'not measured'
_exptl_crystal_description plate
_exptl_crystal_F_000 292
_exptl_crystal_size_max 0.307
_exptl_crystal_size_mid 0.148
_exptl_crystal_size_min 0.066
_refine_diff_density_max 0.209
_refine_diff_density_min -0.216
_refine_ls_extinction_coef 0.0107(11)
_refine_ls_extinction_expression Fc^*^=kFc[1+0.001xFc^2^\l^3^/sin(2\q)]^-1/4^
_refine_ls_extinction_method
;
<i>SHELXL2018</i> (Sheldrick, 2015<i>b</i>)
;
_refine_ls_goodness_of_fit_ref 1.045
_refine_ls_hydrogen_treatment refall
_refine_ls_matrix_type full
_refine_ls_number_parameters 262
_refine_ls_number_reflns 2616
_refine_ls_number_restraints 0
_refine_ls_restrained_S_all 1.045
_refine_ls_R_factor_all 0.0404
_refine_ls_R_factor_gt 0.0369
_refine_ls_shift/su_max 0.000
_refine_ls_shift/su_mean 0.000
_refine_ls_structure_factor_coef Fsqd
_refine_ls_weighting_details 'w=1/[\s^2^(Fo^2^)+(0.0377P)^2^+0.2722P] where P=(Fo^2^+2Fc^2^)/3'
_refine_ls_weighting_scheme calc
_refine_ls_wR_factor_gt 0.0888
_refine_ls_wR_factor_ref 0.0914
_reflns_number_gt 2387
_reflns_number_total 2616
_reflns_threshold_expression 'I > 2\s(I)'
_cod_data_source_file hb4224sup1.cif
_cod_data_source_block I
_cod_database_code 1549346
_shelx_space_group_comment
;
The symmetry employed for this shelxl refinement is uniquely defined
by the following loop, which should always be used as a source of
symmetry information in preference to the above space-group names.
They are only intended as comments.
;
_shelx_estimated_absorpt_t_min 0.819
_shelx_estimated_absorpt_t_max 0.957

loop_
_space_group_symop_operation_xyz
'x, y, z'
'-x, -y, -z'

loop_
_atom_site_type_symbol
_atom_site_label
_atom_site_fract_x
_atom_site_fract_y
_atom_site_fract_z
_atom_site_U_iso_or_equiv
_atom_site_adp_type
_atom_site_calc_flag
_atom_site_occupancy
O O1 0.20343(11) 0.41685(11) 0.35492(10) 0.0288(2) Uani d 1
O O2 0.41944(11) 0.99801(11) 0.76940(9) 0.0286(2) Uani d 1
N N1 0.26316(12) 0.87183(13) 0.50781(11) 0.0207(2) Uani d 1
H H1 0.282(2) 0.940(2) 0.590(2) 0.040(5) Uiso d 1
N N2 0.06087(12) 0.58264(12) 0.31111(11) 0.0216(2) Uani d 1
C C1 0.05091(14) 0.73584(15) 0.29983(13) 0.0206(3) Uani d 1
C C2 -0.06584(15) 0.74986(17) 0.19536(14) 0.0272(3) Uani d 1
H H2 -0.131(2) 0.655(2) 0.1266(18) 0.036(4) Uiso d 1
C C3 -0.09068(16) 0.89355(17) 0.18786(15) 0.0301(3) Uani d 1
H H3 -0.175(2) 0.902(2) 0.1165(19) 0.042(5) Uiso d 1
C C4 0.00296(16) 1.02877(16) 0.28445(15) 0.0272(3) Uani d 1
H H4 -0.0131(19) 1.1329(19) 0.2803(17) 0.031(4) Uiso d 1
C C5 0.12020(15) 1.01790(15) 0.38658(14) 0.0231(3) Uani d 1
H H5 0.1877(19) 1.1120(19) 0.4583(17) 0.031(4) Uiso d 1
C C6 0.14635(14) 0.87331(15) 0.39597(12) 0.0196(3) Uani d 1
C C7 0.36913(13) 0.78969(14) 0.49951(13) 0.0192(3) Uani d 1
C C8 0.35391(14) 0.68791(15) 0.35474(13) 0.0203(3) Uani d 1
H H8 0.3357(17) 0.7520(17) 0.2802(16) 0.022(3) Uiso d 1
C C9 0.20103(14) 0.54911(15) 0.33985(13) 0.0211(3) Uani d 1
C C10 0.48033(14) 0.79991(15) 0.61585(13) 0.0213(3) Uani d 1
H H10 0.5525(18) 0.7358(17) 0.6064(16) 0.023(4) Uiso d 1
C C11 0.50091(14) 0.90620(15) 0.74916(13) 0.0225(3) Uani d 1
C C12 0.62834(17) 0.9093(2) 0.86900(15) 0.0311(3) Uani d 1
H H12A 0.585(3) 0.902(2) 0.958(2) 0.059(6) Uiso d 1
H H12B 0.713(3) 1.014(3) 0.883(2) 0.071(7) Uiso d 1
H H12C 0.680(2) 0.828(2) 0.8474(19) 0.042(5) Uiso d 1
C C13 -0.08886(15) 0.44886(16) 0.28977(15) 0.0261(3) Uani d 1
H H13A -0.175(2) 0.4960(19) 0.3099(17) 0.031(4) Uiso d 1
H H13B -0.0722(18) 0.3840(19) 0.3624(17) 0.028(4) Uiso d 1
C C14 -0.12777(18) 0.34639(18) 0.14073(16) 0.0338(3) Uani d 1
H H14A -0.221(2) 0.253(2) 0.136(2) 0.050(5) Uiso d 1
H H14B -0.155(2) 0.406(2) 0.067(2) 0.051(5) Uiso d 1
H H14C -0.034(2) 0.3101(19) 0.1212(17) 0.034(4) Uiso d 1
C C15 0.49743(15) 0.63217(16) 0.32949(13) 0.0245(3) Uani d 1
H H15A 0.5090(17) 0.5527(18) 0.3921(16) 0.024(4) Uiso d 1
H H15B 0.598(2) 0.7274(19) 0.3576(17) 0.030(4) Uiso d 1
C C16 0.48269(18) 0.5586(2) 0.17249(15) 0.0331(3) Uani d 1
H H16A 0.380(2) 0.468(2) 0.1413(19) 0.044(5) Uiso d 1
H H16B 0.574(2) 0.512(2) 0.157(2) 0.046(5) Uiso d 1
H H16C 0.479(2) 0.638(2) 0.111(2) 0.050(5) Uiso d 1

loop_
_atom_site_aniso_label
_atom_site_aniso_U_11
_atom_site_aniso_U_22
_atom_site_aniso_U_33
_atom_site_aniso_U_12
_atom_site_aniso_U_13
_atom_site_aniso_U_23
O1 0.0290(5) 0.0216(5) 0.0362(5) 0.0095(4) 0.0027(4) 0.0058(4)
O2 0.0321(5) 0.0323(5) 0.0228(4) 0.0156(4) 0.0017(4) 0.0006(4)
N1 0.0210(5) 0.0230(5) 0.0181(5) 0.0095(4) 0.0002(4) 0.0011(4)
N2 0.0179(5) 0.0203(5) 0.0246(5) 0.0040(4) 0.0015(4) 0.0037(4)
C1 0.0188(5) 0.0227(6) 0.0217(6) 0.0081(5) 0.0039(4) 0.0049(5)
C2 0.0234(6) 0.0307(7) 0.0260(6) 0.0093(5) -0.0015(5) 0.0028(6)
C3 0.0271(6) 0.0376(8) 0.0289(7) 0.0159(6) -0.0005(5) 0.0085(6)
C4 0.0279(6) 0.0289(7) 0.0309(7) 0.0152(5) 0.0073(5) 0.0099(6)
C5 0.0218(6) 0.0240(6) 0.0251(6) 0.0089(5) 0.0058(5) 0.0044(5)
C6 0.0179(5) 0.0238(6) 0.0189(6) 0.0081(5) 0.0044(4) 0.0048(5)
C7 0.0178(5) 0.0187(6) 0.0210(6) 0.0047(4) 0.0046(4) 0.0044(5)
C8 0.0190(6) 0.0224(6) 0.0192(6) 0.0067(5) 0.0025(4) 0.0031(5)
C9 0.0212(6) 0.0224(6) 0.0192(6) 0.0075(5) 0.0017(4) 0.0019(5)
C10 0.0194(6) 0.0238(6) 0.0211(6) 0.0077(5) 0.0027(5) 0.0040(5)
C11 0.0215(6) 0.0259(6) 0.0202(6) 0.0065(5) 0.0039(5) 0.0063(5)
C12 0.0305(7) 0.0427(8) 0.0207(6) 0.0151(6) -0.0002(5) 0.0032(6)
C13 0.0197(6) 0.0242(6) 0.0314(7) 0.0020(5) 0.0039(5) 0.0057(6)
C14 0.0318(7) 0.0271(7) 0.0341(8) 0.0014(6) -0.0035(6) 0.0022(6)
C15 0.0221(6) 0.0300(7) 0.0225(6) 0.0114(5) 0.0031(5) 0.0017(6)
C16 0.0311(7) 0.0428(9) 0.0259(7) 0.0154(7) 0.0066(6) -0.0016(6)

loop_
_atom_type_symbol
_atom_type_description
_atom_type_scat_dispersion_real
_atom_type_scat_dispersion_imag
_atom_type_scat_source
C C 0.0181 0.0091 'International Tables Vol C Tables 4.2.6.8 and 6.1.1.4'
H H 0.0000 0.0000 'International Tables Vol C Tables 4.2.6.8 and 6.1.1.4'
N N 0.0311 0.0180 'International Tables Vol C Tables 4.2.6.8 and 6.1.1.4'
O O 0.0492 0.0322 'International Tables Vol C Tables 4.2.6.8 and 6.1.1.4'

loop_
_geom_angle_atom_site_label_1
_geom_angle_atom_site_label_2
_geom_angle_atom_site_label_3
_geom_angle
C7 N1 C6 126.56(10)
C7 N1 H1 113.3(12)
C6 N1 H1 119.5(11)
C9 N2 C1 124.31(10)
C9 N2 C13 116.88(10)
C1 N2 C13 118.80(10)
C2 C1 C6 118.27(12)
C2 C1 N2 119.06(11)
C6 C1 N2 122.52(10)
C3 C2 C1 121.58(12)
C3 C2 H2 119.7(10)
C1 C2 H2 118.8(10)
C2 C3 C4 119.82(12)
C2 C3 H3 121.0(10)
C4 C3 H3 119.2(10)
C5 C4 C3 119.49(12)
C5 C4 H4 119.7(9)
C3 C4 H4 120.8(9)
C4 C5 C6 121.39(12)
C4 C5 H5 121.4(9)
C6 C5 H5 117.2(9)
C5 C6 C1 119.44(11)
C5 C6 N1 117.53(11)
C1 C6 N1 122.94(11)
N1 C7 C10 121.37(11)
N1 C7 C8 114.87(10)
C10 C7 C8 123.76(11)
C7 C8 C15 115.57(10)
C7 C8 C9 105.80(9)
C15 C8 C9 111.94(10)
C7 C8 H8 107.0(8)
C15 C8 H8 108.7(8)
C9 C8 H8 107.4(8)
O1 C9 N2 121.94(11)
O1 C9 C8 122.29(11)
N2 C9 C8 115.77(10)
C7 C10 C11 122.91(11)
C7 C10 H10 118.9(9)
C11 C10 H10 118.2(9)
O2 C11 C10 122.89(11)
O2 C11 C12 118.70(11)
C10 C11 C12 118.40(11)
C11 C12 H12A 110.3(13)
C11 C12 H12B 107.1(13)
H12A C12 H12B 107.8(18)
C11 C12 H12C 113.4(11)
H12A C12 H12C 110.9(16)
H12B C12 H12C 107.0(17)
N2 C13 C14 113.09(11)
N2 C13 H13A 106.4(9)
C14 C13 H13A 111.7(9)
N2 C13 H13B 105.9(9)
C14 C13 H13B 109.3(9)
H13A C13 H13B 110.3(13)
C13 C14 H14A 109.5(11)
C13 C14 H14B 110.6(11)
H14A C14 H14B 107.8(16)
C13 C14 H14C 109.2(10)
H14A C14 H14C 108.8(14)
H14B C14 H14C 111.0(15)
C16 C15 C8 110.84(10)
C16 C15 H15A 109.6(8)
C8 C15 H15A 111.1(8)
C16 C15 H15B 109.4(9)
C8 C15 H15B 108.3(9)
H15A C15 H15B 107.5(12)
C15 C16 H16A 110.4(10)
C15 C16 H16B 111.0(10)
H16A C16 H16B 106.7(14)
C15 C16 H16C 110.0(11)
H16A C16 H16C 106.9(15)
H16B C16 H16C 111.7(15)

loop_
_geom_bond_atom_site_label_1
_geom_bond_atom_site_label_2
_geom_bond_distance
O1 C9 1.2237(15)
O2 C11 1.2513(15)
N1 C7 1.3529(15)
N1 C6 1.4059(15)
N1 H1 0.887(19)
N2 C9 1.3676(15)
N2 C1 1.4232(15)
N2 C13 1.4804(15)
C1 C2 1.4008(17)
C1 C6 1.4045(17)
C2 C3 1.3811(19)
C2 H2 0.978(18)
C3 C4 1.390(2)
C3 H3 0.979(18)
C4 C5 1.3781(18)
C4 H4 0.991(16)
C5 C6 1.3973(17)
C5 H5 0.993(17)
C7 C10 1.3734(17)
C7 C8 1.5103(16)
C8 C15 1.5245(16)
C8 C9 1.5291(17)
C8 H8 1.007(15)
C10 C11 1.4338(17)
C10 H10 0.978(15)
C11 C12 1.5061(17)
C12 H12A 0.98(2)
C12 H12B 1.00(3)
C12 H12C 0.980(19)
C13 C14 1.5212(19)
C13 H13A 0.993(16)
C13 H13B 0.994(16)
C14 H14A 0.99(2)
C14 H14B 1.00(2)
C14 H14C 0.999(17)
C15 C16 1.5222(18)
C15 H15A 1.016(15)
C15 H15B 1.017(17)
C16 H16A 1.01(2)
C16 H16B 1.025(19)
C16 H16C 0.99(2)

loop_
_geom_hbond_atom_site_label_D
_geom_hbond_atom_site_label_H
_geom_hbond_atom_site_label_A
_geom_hbond_site_symmetry_A
_geom_hbond_distance_DH
_geom_hbond_distance_HA
_geom_hbond_distance_DA
_geom_hbond_angle_DHA
_geom_hbond_publ_flag
N1 H1 O2 . 0.887(19) 1.897(19) 2.6326(13) 139.2(16) yes
C12 H12A O2 2_677 0.98(2) 2.63(2) 3.5334(17) 153.4(17) yes

loop_
_geom_torsion_atom_site_label_1
_geom_torsion_atom_site_label_2
_geom_torsion_atom_site_label_3
_geom_torsion_atom_site_label_4
_geom_torsion
C9 N2 C1 C2 141.65(12)
C13 N2 C1 C2 -37.92(16)
C9 N2 C1 C6 -42.92(17)
C13 N2 C1 C6 137.50(12)
C6 C1 C2 C3 -1.59(19)
N2 C1 C2 C3 174.03(12)
C1 C2 C3 C4 0.8(2)
C2 C3 C4 C5 0.2(2)
C3 C4 C5 C6 -0.50(19)
C4 C5 C6 C1 -0.26(18)
C4 C5 C6 N1 -176.96(11)
C2 C1 C6 C5 1.28(17)
N2 C1 C6 C5 -174.19(11)
C2 C1 C6 N1 177.79(11)
N2 C1 C6 N1 2.32(18)
C7 N1 C6 C5 -140.34(12)
C7 N1 C6 C1 43.09(18)
C6 N1 C7 C10 178.73(12)
C6 N1 C7 C8 -1.52(17)
N1 C7 C8 C15 163.37(11)
C10 C7 C8 C15 -16.89(18)
N1 C7 C8 C9 -72.16(13)
C10 C7 C8 C9 107.58(13)
C1 N2 C9 O1 176.65(11)
C13 N2 C9 O1 -3.77(17)
C1 N2 C9 C8 -2.22(16)
C13 N2 C9 C8 177.36(10)
C7 C8 C9 O1 -103.76(13)
C15 C8 C9 O1 22.94(16)
C7 C8 C9 N2 75.10(13)
C15 C8 C9 N2 -158.19(10)
N1 C7 C10 C11 -5.14(19)
C8 C7 C10 C11 175.13(11)
C7 C10 C11 O2 -0.2(2)
C7 C10 C11 C12 -179.09(12)
C9 N2 C13 C14 -79.55(14)
C1 N2 C13 C14 100.05(13)
C7 C8 C15 C16 -169.08(11)
C9 C8 C15 C16 69.70(14)

_cod_database_fobs_code 1549346
